data_7047549
loop_
_publ_author_name
'Thammavongsy, Zachary'
'Cunningham, Drew W.'
'Sutthirat, Natwara'
'Eisenhart, Reed J.'
'Ziller, Joseph W.'
'Yang, Jenny Y.'

_publ_section_title
;
 Adaptable ligand donor strength: tracking transannular bond interactions
 in tris(2-pyridylmethyl)-azaphosphatrane (TPAP).
;
_journal_issue 39
_journal_name_full 'Dalton transactions (Cambridge, England : 2003)'
_journal_page_first 14101
_journal_page_last 14110
_journal_paper_doi 10.1039/c8dt03180k
_journal_volume 47
_journal_year 2018
_chemical_formula_moiety 'C24 H30 Cl Co N7 P'
_chemical_formula_sum 'C24 H30 Cl Co N7 P'
_chemical_formula_weight 541.90
_chemical_name_systematic Co(TPAP)Cl
_chemical_properties_physical Air-sensitive
_space_group_crystal_system monoclinic
_space_group_IT_number 14
_space_group_name_Hall '-P 2yn'
_space_group_name_H-M_alt 'P 1 21/n 1'
_symmetry_space_group_name_Hall '-P 2yn'
_symmetry_space_group_name_H-M 'P 1 21/n 1'
_atom_sites_solution_hydrogens geom
_audit_creation_method SHELXL-2014/7
_audit_update_record
;
2018-05-04 deposited with the CCDC.
2018-09-14 downloaded from the CCDC.
;
_cell_angle_alpha 90
_cell_angle_beta 100.490(2)
_cell_angle_gamma 90
_cell_formula_units_Z 4
_cell_length_a 9.8827(5)
_cell_length_b 14.0100(7)
_cell_length_c 17.8800(9)
_cell_measurement_reflns_used 9913
_cell_measurement_temperature 123(2)
_cell_measurement_theta_max 68.43
_cell_measurement_theta_min 3.15
_cell_volume 2434.2(2)
_computing_cell_refinement 'SAINT, Bruker'
_computing_data_collection 'APEX II, Bruker'
_computing_data_reduction 'SAINT, Bruker'
_computing_molecular_graphics 'SHELXTL, Bruker'
_computing_publication_material 'SHELXTL, Bruker'
_computing_structure_refinement 'SHELXL-2014/7 (Sheldrick, 2014)'
_computing_structure_solution 'SHELXS-97 (Sheldrick, 2008)'
_diffrn_ambient_temperature 123(2)
_diffrn_measured_fraction_theta_full 0.985
_diffrn_measured_fraction_theta_max 0.983
_diffrn_measurement_device_type 'Bruker D8 Photon 100 CMOS'
_diffrn_measurement_method '\f and \w scans'
_diffrn_radiation_type CuK\a
_diffrn_radiation_wavelength 1.54178
_diffrn_reflns_av_R_equivalents 0.0486
_diffrn_reflns_av_unetI/netI 0.0436
_diffrn_reflns_Laue_measured_fraction_full 0.985
_diffrn_reflns_Laue_measured_fraction_max 0.983
_diffrn_reflns_limit_h_max 11
_diffrn_reflns_limit_h_min -11
_diffrn_reflns_limit_k_max 16
_diffrn_reflns_limit_k_min -16
_diffrn_reflns_limit_l_max 21
_diffrn_reflns_limit_l_min -16
_diffrn_reflns_number 17925
_diffrn_reflns_point_group_measured_fraction_full 0.985
_diffrn_reflns_point_group_measured_fraction_max 0.983
_diffrn_reflns_theta_full 67.679
_diffrn_reflns_theta_max 68.429
_diffrn_reflns_theta_min 4.035
_diffrn_source 'micro-focus sealed tube'
_exptl_absorpt_coefficient_mu 7.379
_exptl_absorpt_correction_T_max 0.7531
_exptl_absorpt_correction_T_min 0.3350
_exptl_absorpt_correction_type multi-scan
_exptl_absorpt_process_details 'SADABS, R. Blessing, 1995'
_exptl_crystal_colour Purple
_exptl_crystal_density_diffrn 1.479
_exptl_crystal_description Block
_exptl_crystal_F_000 1128
_exptl_crystal_recrystallization_method 'Re-crystallisation from solvent: THF/Pentane'
_exptl_crystal_size_max 0.200
_exptl_crystal_size_mid 0.200
_exptl_crystal_size_min 0.200
_exptl_transmission_factor_max 0.7531
_exptl_transmission_factor_min 0.3350
_refine_diff_density_max 0.561
_refine_diff_density_min -0.856
_refine_diff_density_rms 0.073
_refine_ls_extinction_method none
_refine_ls_goodness_of_fit_ref 1.037
_refine_ls_hydrogen_treatment constr
_refine_ls_matrix_type full
_refine_ls_number_parameters 307
_refine_ls_number_reflns 4398
_refine_ls_number_restraints 0
_refine_ls_restrained_S_all 1.037
_refine_ls_R_factor_all 0.0445
_refine_ls_R_factor_gt 0.0420
_refine_ls_shift/su_max 0.001
_refine_ls_shift/su_mean 0.000
_refine_ls_structure_factor_coef Fsqd
_refine_ls_weighting_details 'w=1/[\s^2^(Fo^2^)+(0.0516P)^2^+3.4268P] where P=(Fo^2^+2Fc^2^)/3'
_refine_ls_weighting_scheme calc
_refine_ls_wR_factor_gt 0.1070
_refine_ls_wR_factor_ref 0.1092
_reflns_Friedel_coverage 0.000
_reflns_number_gt 4161
_reflns_number_total 4398
_reflns_threshold_expression 'I > 2\s(I)'
_cod_data_source_file c8dt03180k2.cif
_cod_data_source_block 15073z
_cod_depositor_comments 'Adding full bibliography for 7047545--7047550.cif.'
_cod_database_code 7047549
_shelx_space_group_comment
;
The symmetry employed for this shelxl refinement is uniquely defined
by the following loop, which should always be used as a source of
symmetry information in preference to the above space-group names.
They are only intended as comments.
;
_shelx_estimated_absorpt_t_min 0.320
_shelx_estimated_absorpt_t_max 0.320

loop_
_space_group_symop_operation_xyz
'x, y, z'
'-x+1/2, y+1/2, -z+1/2'
'-x, -y, -z'
'x-1/2, -y-1/2, z-1/2'

loop_
_atom_site_label
_atom_site_type_symbol
_atom_site_fract_x
_atom_site_fract_y
_atom_site_fract_z
_atom_site_U_iso_or_equiv
_atom_site_adp_type
_atom_site_occupancy
_atom_site_site_symmetry_order
_atom_site_calc_flag
_atom_site_refinement_flags_posn
_atom_site_refinement_flags_adp
Co1 Co 0.50607(4) 0.83833(3) 0.19461(2) 0.01620(13) Uani 1 1 d . .
Cl1 Cl 0.54335(6) 0.70642(4) 0.26691(4) 0.02457(17) Uani 1 1 d . .
P1 P 0.43988(6) 0.98431(4) 0.20902(3) 0.01455(16) Uani 1 1 d . .
N1 N 0.3779(2) 1.21837(16) 0.19264(12) 0.0215(5) Uani 1 1 d . .
N2 N 0.3319(2) 1.01739(15) 0.12899(11) 0.0170(4) Uani 1 1 d . .
N3 N 0.5811(2) 1.05543(15) 0.21628(12) 0.0169(4) Uani 1 1 d . .
N4 N 0.3634(2) 1.02911(15) 0.27860(12) 0.0189(5) Uani 1 1 d . .
N5 N 0.3801(2) 0.80717(15) 0.09301(12) 0.0175(4) Uani 1 1 d . .
N6 N 0.6823(2) 0.87468(15) 0.15776(12) 0.0191(5) Uani 1 1 d . .
N7 N 0.1293(3) 0.95172(18) 0.40247(15) 0.0318(6) Uani 1 1 d . .
C1 C 0.2813(3) 1.19430(19) 0.12458(15) 0.0225(6) Uani 1 1 d . .
H1A H 0.3264 1.2039 0.0801 0.027 Uiso 1 1 calc R U
H1B H 0.2023 1.2388 0.1195 0.027 Uiso 1 1 calc R U
C2 C 0.2268(3) 1.09172(18) 0.12290(15) 0.0193(5) Uani 1 1 d . .
H2A H 0.1757 1.0837 0.1652 0.023 Uiso 1 1 calc R U
H2B H 0.1606 1.0822 0.0748 0.023 Uiso 1 1 calc R U
C3 C 0.5222(3) 1.22737(19) 0.18919(15) 0.0210(6) Uani 1 1 d . .
H3A H 0.5721 1.2476 0.2398 0.025 Uiso 1 1 calc R U
H3B H 0.5330 1.2786 0.1526 0.025 Uiso 1 1 calc R U
C4 C 0.5899(3) 1.13700(18) 0.16591(15) 0.0202(5) Uani 1 1 d . .
H4A H 0.5456 1.1195 0.1135 0.024 Uiso 1 1 calc R U
H4B H 0.6881 1.1505 0.1654 0.024 Uiso 1 1 calc R U
C5 C 0.3361(3) 1.20903(19) 0.26545(15) 0.0219(6) Uani 1 1 d . .
H5A H 0.2345 1.2045 0.2569 0.026 Uiso 1 1 calc R U
H5B H 0.3629 1.2679 0.2952 0.026 Uiso 1 1 calc R U
C6 C 0.3963(3) 1.12335(19) 0.31302(14) 0.0198(5) Uani 1 1 d . .
H6A H 0.4976 1.1303 0.3244 0.024 Uiso 1 1 calc R U
H6B H 0.3633 1.1253 0.3621 0.024 Uiso 1 1 calc R U
C7 C 0.3618(3) 0.97575(18) 0.05827(14) 0.0194(5) Uani 1 1 d . .
H7A H 0.4623 0.9789 0.0596 0.023 Uiso 1 1 calc R U
H7B H 0.3166 1.0152 0.0149 0.023 Uiso 1 1 calc R U
C8 C 0.3154(3) 0.87337(18) 0.04411(13) 0.0167(5) Uani 1 1 d . .
C9 C 0.2165(3) 0.8489(2) -0.01830(15) 0.0230(6) Uani 1 1 d . .
H9A H 0.1698 0.8971 -0.0503 0.028 Uiso 1 1 calc R U
C10 C 0.1862(3) 0.7536(2) -0.03365(15) 0.0258(6) Uani 1 1 d . .
H10A H 0.1193 0.7356 -0.0765 0.031 Uiso 1 1 calc R U
C11 C 0.2549(3) 0.6855(2) 0.01432(15) 0.0249(6) Uani 1 1 d . .
H11A H 0.2378 0.6195 0.0045 0.030 Uiso 1 1 calc R U
C12 C 0.3492(3) 0.71475(19) 0.07715(15) 0.0206(5) Uani 1 1 d . .
H12A H 0.3944 0.6674 0.1107 0.025 Uiso 1 1 calc R U
C13 C 0.7108(3) 1.00767(19) 0.24708(15) 0.0194(5) Uani 1 1 d . .
H13A H 0.6973 0.9673 0.2906 0.023 Uiso 1 1 calc R U
H13B H 0.7807 1.0566 0.2666 0.023 Uiso 1 1 calc R U
C14 C 0.7652(3) 0.94611(18) 0.18956(14) 0.0165(5) Uani 1 1 d . .
C15 C 0.8934(3) 0.96268(19) 0.17006(15) 0.0201(5) Uani 1 1 d . .
H15A H 0.9492 1.0138 0.1930 0.024 Uiso 1 1 calc R U
C16 C 0.9394(3) 0.90464(19) 0.11723(15) 0.0228(6) Uani 1 1 d . .
H16A H 1.0273 0.9144 0.1041 0.027 Uiso 1 1 calc R U
C17 C 0.8544(3) 0.83211(19) 0.08406(15) 0.0220(6) Uani 1 1 d . .
H17A H 0.8825 0.7913 0.0473 0.026 Uiso 1 1 calc R U
C18 C 0.7278(3) 0.81991(19) 0.10521(15) 0.0212(5) Uani 1 1 d . .
H18A H 0.6697 0.7704 0.0816 0.025 Uiso 1 1 calc R U
C19 C 0.2395(3) 0.9837(2) 0.29444(15) 0.0239(6) Uani 1 1 d . .
H19A H 0.2195 0.9265 0.2618 0.029 Uiso 1 1 calc R U
H19B H 0.1613 1.0284 0.2810 0.029 Uiso 1 1 calc R U
C20 C 0.2507(3) 0.95395(18) 0.37733(16) 0.0230(6) Uani 1 1 d . .
C21 C 0.3731(3) 0.9316(2) 0.42208(16) 0.0271(6) Uani 1 1 d . .
H21A H 0.4554 0.9325 0.4016 0.032 Uiso 1 1 calc R U
C22 C 0.3771(4) 0.9082(2) 0.49605(18) 0.0340(7) Uani 1 1 d . .
H22A H 0.4622 0.8929 0.5279 0.041 Uiso 1 1 calc R U
C23 C 0.2566(4) 0.9067(2) 0.52462(17) 0.0340(7) Uani 1 1 d . .
H23A H 0.2577 0.8925 0.5767 0.041 Uiso 1 1 calc R U
C24 C 0.1359(4) 0.9260(2) 0.47677(19) 0.0364(8) Uani 1 1 d . .
H24A H 0.0526 0.9214 0.4959 0.044 Uiso 1 1 calc R U

loop_
_atom_site_aniso_label
_atom_site_aniso_U_11
_atom_site_aniso_U_22
_atom_site_aniso_U_33
_atom_site_aniso_U_23
_atom_site_aniso_U_13
_atom_site_aniso_U_12
Co1 0.0178(2) 0.0111(2) 0.0191(2) 0.00157(15) 0.00186(16) -0.00043(15)
Cl1 0.0228(3) 0.0176(3) 0.0311(3) 0.0096(2) -0.0010(3) 0.0014(2)
P1 0.0169(3) 0.0115(3) 0.0156(3) 0.0007(2) 0.0036(2) -0.0003(2)
N1 0.0215(11) 0.0205(11) 0.0224(11) 0.0002(9) 0.0035(9) -0.0016(9)
N2 0.0223(11) 0.0134(10) 0.0150(10) -0.0012(8) 0.0028(8) 0.0023(9)
N3 0.0156(10) 0.0121(10) 0.0235(11) 0.0026(8) 0.0045(8) 0.0001(8)
N4 0.0204(11) 0.0181(11) 0.0201(11) -0.0024(9) 0.0085(9) -0.0043(9)
N5 0.0197(11) 0.0146(10) 0.0195(11) 0.0007(8) 0.0070(9) 0.0000(9)
N6 0.0241(11) 0.0132(10) 0.0189(11) 0.0009(8) 0.0010(9) 0.0024(9)
N7 0.0313(14) 0.0205(12) 0.0453(15) 0.0041(11) 0.0113(11) 0.0013(10)
C1 0.0253(14) 0.0161(13) 0.0249(14) 0.0020(11) 0.0014(11) 0.0017(11)
C2 0.0186(13) 0.0161(12) 0.0220(13) 0.0019(10) 0.0003(10) 0.0029(10)
C3 0.0212(13) 0.0147(13) 0.0270(14) 0.0019(10) 0.0042(11) -0.0026(10)
C4 0.0208(13) 0.0163(12) 0.0241(13) 0.0020(10) 0.0057(10) -0.0034(11)
C5 0.0217(13) 0.0179(13) 0.0263(14) -0.0046(11) 0.0051(11) 0.0002(11)
C6 0.0220(13) 0.0202(13) 0.0179(12) -0.0043(10) 0.0059(10) -0.0028(11)
C7 0.0268(14) 0.0162(13) 0.0153(12) 0.0023(10) 0.0044(10) 0.0004(10)
C8 0.0208(13) 0.0176(13) 0.0137(11) -0.0008(10) 0.0085(10) 0.0004(10)
C9 0.0297(15) 0.0240(14) 0.0156(13) 0.0026(10) 0.0047(11) 0.0007(11)
C10 0.0308(15) 0.0298(15) 0.0160(12) -0.0039(11) 0.0024(11) -0.0071(12)
C11 0.0355(16) 0.0185(13) 0.0216(13) -0.0048(11) 0.0078(12) -0.0082(12)
C12 0.0238(14) 0.0161(13) 0.0223(13) 0.0021(10) 0.0050(11) 0.0004(11)
C13 0.0181(13) 0.0187(13) 0.0207(12) -0.0024(10) 0.0015(10) -0.0021(10)
C14 0.0168(12) 0.0142(12) 0.0178(12) 0.0027(10) 0.0010(9) 0.0031(10)
C15 0.0167(13) 0.0168(12) 0.0250(13) 0.0023(10) -0.0009(10) 0.0009(10)
C16 0.0191(13) 0.0220(14) 0.0276(14) 0.0065(11) 0.0054(11) 0.0036(11)
C17 0.0245(14) 0.0201(14) 0.0221(13) 0.0008(10) 0.0062(11) 0.0056(11)
C18 0.0217(14) 0.0176(12) 0.0228(13) -0.0010(11) -0.0001(11) 0.0023(11)
C19 0.0206(14) 0.0255(14) 0.0252(14) -0.0008(11) 0.0033(11) -0.0019(11)
C20 0.0320(15) 0.0127(12) 0.0283(14) -0.0045(11) 0.0158(12) -0.0064(11)
C21 0.0276(15) 0.0220(14) 0.0316(15) 0.0025(12) 0.0056(12) -0.0034(12)
C22 0.0423(18) 0.0227(15) 0.0370(17) 0.0001(13) 0.0071(14) -0.0109(13)
C23 0.058(2) 0.0218(15) 0.0252(14) 0.0021(12) 0.0164(14) -0.0043(14)
C24 0.047(2) 0.0214(15) 0.0490(19) 0.0064(14) 0.0309(16) 0.0008(14)

loop_
_atom_type_symbol
_atom_type_description
_atom_type_scat_dispersion_real
_atom_type_scat_dispersion_imag
_atom_type_scat_source
C C 0.0181 0.0091 'International Tables Vol C Tables 4.2.6.8 and 6.1.1.4'
H H 0.0000 0.0000 'International Tables Vol C Tables 4.2.6.8 and 6.1.1.4'
N N 0.0311 0.0180 'International Tables Vol C Tables 4.2.6.8 and 6.1.1.4'
P P 0.2955 0.4335 'International Tables Vol C Tables 4.2.6.8 and 6.1.1.4'
Cl Cl 0.3639 0.7018 'International Tables Vol C Tables 4.2.6.8 and 6.1.1.4'
Co Co -2.3653 3.6143 'International Tables Vol C Tables 4.2.6.8 and 6.1.1.4'

loop_
_geom_angle_atom_site_label_1
_geom_angle_atom_site_label_2
_geom_angle_atom_site_label_3
_geom_angle
N6 Co1 N5 100.57(8)
N6 Co1 P1 95.54(6)
N5 Co1 P1 99.07(6)
N6 Co1 Cl1 109.37(6)
N5 Co1 Cl1 110.09(6)
P1 Co1 Cl1 136.55(3)
N2 P1 N4 102.95(11)
N2 P1 N3 106.70(11)
N4 P1 N3 101.35(10)
N2 P1 Co1 108.36(8)
N4 P1 Co1 128.35(8)
N3 P1 Co1 107.43(8)
N2 P1 N1 65.05(8)
N4 P1 N1 66.44(8)
N3 P1 N1 64.27(8)
Co1 P1 N1 165.15(5)
C5 N1 C1 119.0(2)
C5 N1 C3 119.6(2)
C1 N1 C3 119.4(2)
C5 N1 P1 84.83(14)
C1 N1 P1 85.82(14)
C3 N1 P1 85.57(14)
C2 N2 C7 118.0(2)
C2 N2 P1 126.19(17)
C7 N2 P1 115.18(17)
C13 N3 C4 116.2(2)
C13 N3 P1 114.32(16)
C4 N3 P1 123.34(17)
C19 N4 C6 116.2(2)
C19 N4 P1 119.11(18)
C6 N4 P1 123.27(17)
C12 N5 C8 117.4(2)
C12 N5 Co1 117.89(17)
C8 N5 Co1 124.40(17)
C14 N6 C18 117.3(2)
C14 N6 Co1 122.55(17)
C18 N6 Co1 119.71(18)
C20 N7 C24 116.1(3)
N1 C1 C2 114.3(2)
N2 C2 C1 115.1(2)
N1 C3 C4 115.1(2)
N3 C4 C3 113.6(2)
N1 C5 C6 115.3(2)
N4 C6 C5 116.1(2)
N2 C7 C8 114.7(2)
N5 C8 C9 122.1(2)
N5 C8 C7 116.7(2)
C9 C8 C7 121.2(2)
C10 C9 C8 119.6(3)
C11 C10 C9 118.7(3)
C10 C11 C12 118.8(3)
N5 C12 C11 123.2(2)
N3 C13 C14 113.6(2)
N6 C14 C15 121.8(2)
N6 C14 C13 116.4(2)
C15 C14 C13 121.8(2)
C16 C15 C14 120.0(2)
C17 C16 C15 118.4(2)
C18 C17 C16 118.9(2)
N6 C18 C17 123.5(3)
N4 C19 C20 113.3(2)
N7 C20 C21 123.1(3)
N7 C20 C19 114.6(3)
C21 C20 C19 122.3(2)
C22 C21 C20 119.6(3)
C21 C22 C23 119.4(3)
C24 C23 C22 118.7(3)
C23 C24 N7 123.0(3)

loop_
_geom_bond_atom_site_label_1
_geom_bond_atom_site_label_2
_geom_bond_distance
Co1 N6 2.036(2)
Co1 N5 2.054(2)
Co1 P1 2.1768(7)
Co1 Cl1 2.2470(7)
P1 N2 1.687(2)
P1 N4 1.689(2)
P1 N3 1.700(2)
P1 N1 3.339(2)
N1 C5 1.442(3)
N1 C1 1.443(3)
N1 C3 1.444(3)
N2 C2 1.461(3)
N2 C7 1.471(3)
N3 C13 1.462(3)
N3 C4 1.467(3)
N4 C19 1.453(3)
N4 C6 1.468(3)
N5 C12 1.349(3)
N5 C8 1.353(3)
N6 C14 1.352(3)
N6 C18 1.352(3)
N7 C20 1.356(4)
N7 C24 1.367(4)
C1 C2 1.533(4)
C3 C4 1.525(4)
C5 C6 1.528(4)
C7 C8 1.513(4)
C8 C9 1.386(4)
C9 C10 1.384(4)
C10 C11 1.377(4)
C11 C12 1.385(4)
C13 C14 1.514(3)
C14 C15 1.393(4)
C15 C16 1.384(4)
C16 C17 1.381(4)
C17 C18 1.381(4)
C19 C20 1.524(4)
C20 C21 1.360(4)
C21 C22 1.356(4)
C22 C23 1.379(5)
C23 C24 1.362(5)
